data_3000281
loop_
_publ_author_name
'Koichi Momma'
'Takuji Ikeda'
'Toshiro Nagase'
'Takahiro Kuribayashi'
'Chibune Honma'
'Katsumi Nishikubo'
'Naoki Takahashi'
'Masayuki Takada'
'Yoshitaka Matsushita'
'Ritsuro Miyawaki'
'Satoshi Matsubara'

_publ_section_title
;
 Bosoite, a new silica clathrate mineral from Chiba Prefecture, Japan
;
_journal_name_full 'Mineralogical Magazine'
_journal_page_first 941
_journal_volume 84
_journal_year 2020
_chemical_formula_sum 'C17 H68 O68 Si34'
_chemical_formula_weight 2315.77
_space_group_crystal_system hexagonal
_space_group_IT_number 191
_space_group_name_Hall '-P 6 2'
_space_group_name_H-M_alt 'P 6/m m m'
_atom_sites_solution_hydrogens .
_audit_creation_method SHELXL-2018/1
_cell_angle_alpha 90
_cell_angle_beta 90
_cell_angle_gamma 120
_cell_formula_units_Z 1
_cell_length_a 13.9020(3)
_cell_length_b 13.9020(3)
_cell_length_c 11.2802(2)
_cell_measurement_reflns_used 22203
_cell_measurement_temperature 293(2)
_cell_measurement_theta_max 68.2
_cell_measurement_theta_min 3.6
_cell_volume 1888.00(7)
_computing_cell_refinement 'RAPID-AUTO (Rigaku Corporation, 1998)'
_computing_data_collection 'RAPID-AUTO (Rigaku Corporation, 1998)'
_computing_data_reduction 'CrystalStructure (Rigaku/MSC, 2002)'
_computing_structure_refinement 'SHELXL-2018/1 (Sheldrick, 2018)'
_computing_structure_solution 'SUPERFLIP (Palatinus & Chapuis, 2007)'
_diffrn_ambient_temperature 293(2)
_diffrn_measured_fraction_theta_full 1.000
_diffrn_measured_fraction_theta_max 1.000
_diffrn_measurement_device_type 'Rigaku VariMax with RAPID'
_diffrn_measurement_method '\w scan'
_diffrn_radiation_type CuK\a
_diffrn_radiation_wavelength 1.54187
_diffrn_reflns_av_R_equivalents 0.0307
_diffrn_reflns_av_unetI/netI 0.0115
_diffrn_reflns_Laue_measured_fraction_full 1.000
_diffrn_reflns_Laue_measured_fraction_max 1.000
_diffrn_reflns_limit_h_max 16
_diffrn_reflns_limit_h_min -16
_diffrn_reflns_limit_k_max 16
_diffrn_reflns_limit_k_min -16
_diffrn_reflns_limit_l_max 13
_diffrn_reflns_limit_l_min -13
_diffrn_reflns_number 22203
_diffrn_reflns_point_group_measured_fraction_full 1.000
_diffrn_reflns_point_group_measured_fraction_max 1.000
_diffrn_reflns_theta_full 67.687
_diffrn_reflns_theta_max 68.193
_diffrn_reflns_theta_min 3.671
_diffrn_source 'rotating-anode X-ray tube'
_exptl_absorpt_coefficient_mu 6.527
_exptl_absorpt_correction_T_max 0.770
_exptl_absorpt_correction_T_min 0.710
_exptl_absorpt_correction_type numerical
_exptl_crystal_colour colourless
_exptl_crystal_density_diffrn 2.037
_exptl_crystal_description block
_exptl_crystal_F_000 1190
_exptl_crystal_size_max 0.06
_exptl_crystal_size_mid 0.05
_exptl_crystal_size_min 0.04
_refine_diff_density_max 0.550
_refine_diff_density_min -0.335
_refine_diff_density_rms 0.082
_refine_ls_extinction_coef .
_refine_ls_extinction_method none
_refine_ls_goodness_of_fit_ref 1.168
_refine_ls_hydrogen_treatment undef
_refine_ls_matrix_type full
_refine_ls_number_parameters 73
_refine_ls_number_reflns 739
_refine_ls_number_restraints 0
_refine_ls_restrained_S_all 1.168
_refine_ls_R_factor_all 0.0435
_refine_ls_R_factor_gt 0.0426
_refine_ls_shift/su_max 0.000
_refine_ls_shift/su_mean 0.000
_refine_ls_structure_factor_coef Fsqd
_refine_ls_weighting_details 'w=1/[\s^2^(Fo^2^)+(0.0657P)^2^+2.6529P] where P=(Fo^2^+2Fc^2^)/3'
_refine_ls_weighting_scheme calc
_refine_ls_wR_factor_gt 0.1200
_refine_ls_wR_factor_ref 0.1208
_reflns_Friedel_coverage 0.000
_reflns_Friedel_fraction_full .
_reflns_Friedel_fraction_max .
_reflns_number_gt 705
_reflns_number_total 739
_reflns_threshold_expression 'I > 2\s(I)'
_cod_data_source_file Bosoite_non_split_model_COD.cif
_cod_data_source_block shelx
_cod_depositor_comments 'Releasing structure 3000281 into public domain as published material.'
_cod_original_cell_volume 1887.99(8)
_cod_database_code 3000281

loop_
_space_group_symop_id
_space_group_symop_operation_xyz
1 x,y,z
2 x-y,x,z
3 -y,x-y,z
4 -x,-y,z
5 -x+y,-x,z
6 y,-x+y,z
7 -x+y,y,z
8 y,x,z
9 x,x-y,z
10 x-y,-y,z
11 -y,-x,z
12 -x,-x+y,z
13 -x,-y,-z
14 -x+y,-x,-z
15 y,-x+y,-z
16 x,y,-z
17 x-y,x,-z
18 -y,x-y,-z
19 x-y,-y,-z
20 -y,-x,-z
21 -x,-x+y,-z
22 -x+y,y,-z
23 y,x,-z
24 x,x-y,-z

loop_
_atom_site_label
_atom_site_type_symbol
_atom_site_fract_x
_atom_site_fract_y
_atom_site_fract_z
_atom_site_U_iso_or_equiv
_atom_site_adp_type
_atom_site_occupancy
_atom_site_site_symmetry_order
_atom_site_calc_flag
_atom_site_refinement_flags_posn
_atom_site_refinement_flags_adp
_atom_site_refinement_flags_occupancy
_atom_site_disorder_assembly
_atom_site_disorder_group
Si1 Si 0.41870(9) 0.20935(4) 0.22527(9) 0.0300(4) Uani 1 2 d S T P . .
Si2 Si 0.38736(8) 0.38736(8) 0.36254(9) 0.0305(4) Uani 1 2 d S T P . .
Si3 Si 0.26279(12) 0.13140(6) 0.000000 0.0296(4) Uani 1 4 d S T P . .
Si4 Si 0.666667 0.333333 0.13850(15) 0.0318(5) Uani 1 6 d S T P . .
O1 O 0.3946(3) 0.2885(2) 0.3036(3) 0.0786(10) Uani 1 1 d . . . . .
O2 O 0.5438(3) 0.27189(15) 0.1844(4) 0.0836(14) Uani 1 2 d S T P . .
O3 O 0.3394(3) 0.16968(17) 0.1142(3) 0.0724(12) Uani 1 2 d S T P . .
O4 O 0.3616(4) 0.000000 0.500000 0.0611(15) Uani 1 4 d S T P . .
O5 O 0.1850(4) 0.000000 0.000000 0.0651(15) Uani 1 4 d S T P . .
O6 O 0.500000 0.000000 0.3425(5) 0.0725(18) Uani 1 4 d S T P . .
O7 O 0.666667 0.333333 0.000000 0.102(4) Uani 1 12 d S T P . .
C1 C 0.333333 0.666667 0.500000 0.127(9) Uani 1 12 d S T P . .
C2 C 0.500000 0.000000 0.000000 0.137(8) Uani 1 8 d S T P . .
C3A C 0.000000 0.000000 0.265(9) 0.28(7) Uiso 0.73(14) 12 d S . . . .
C3B C -0.044(3) 0.044(3) 0.571(6) 0.279(12) Uiso 0.30(3) 2 d S . . . .
C3C C 0.000000 0.112(6) 0.315(6) 0.279(12) Uiso 0.33(3) 2 d S . . . .
C3D C 0.000000 0.000000 0.06(2) 0.279(12) Uiso 0.21(6) 12 d S . . . .
C3E C 0.177(8) 0.088(4) 0.500000 0.279(12) Uiso 0.50(6) 4 d S . . . .

loop_
_atom_site_aniso_label
_atom_site_aniso_U_11
_atom_site_aniso_U_22
_atom_site_aniso_U_33
_atom_site_aniso_U_23
_atom_site_aniso_U_13
_atom_site_aniso_U_12
Si1 0.0330(6) 0.0292(5) 0.0290(6) -0.0010(2) -0.0019(4) 0.0165(3)
Si2 0.0336(5) 0.0336(5) 0.0247(6) -0.0045(3) -0.0045(3) 0.0171(5)
Si3 0.0312(8) 0.0296(6) 0.0286(7) 0.000 0.000 0.0156(4)
Si4 0.0334(6) 0.0334(6) 0.0287(9) 0.000 0.000 0.0167(3)
O1 0.107(2) 0.0688(18) 0.0800(18) -0.0271(15) 0.0040(17) 0.0594(18)
O2 0.034(2) 0.091(3) 0.107(3) 0.0100(11) 0.020(2) 0.0171(10)
O3 0.068(2) 0.091(2) 0.050(2) -0.0147(10) -0.029(2) 0.0338(12)
O4 0.068(2) 0.098(4) 0.028(2) 0.000 0.000 0.049(2)
O5 0.065(3) 0.029(2) 0.089(4) 0.000 0.000 0.0146(12)
O6 0.056(2) 0.132(5) 0.055(3) 0.000 0.000 0.066(3)
O7 0.139(7) 0.139(7) 0.029(4) 0.000 0.000 0.070(4)
C1 0.161(14) 0.161(14) 0.058(10) 0.000 0.000 0.081(7)
C2 0.161(16) 0.110(15) 0.124(15) 0.000 0.000 0.055(8)

loop_
_atom_type_symbol
_atom_type_description
_atom_type_scat_dispersion_real
_atom_type_scat_dispersion_imag
_atom_type_scat_source
Si Si 0.2541 0.3302 'International Tables Vol C Tables 4.2.6.8 and 6.1.1.4'
O O 0.0492 0.0322 'International Tables Vol C Tables 4.2.6.8 and 6.1.1.4'
C C 0.0181 0.0091 'International Tables Vol C Tables 4.2.6.8 and 6.1.1.4'
H H 0.0000 0.0000 'International Tables Vol C Tables 4.2.6.8 and 6.1.1.4'

loop_
_geom_angle_atom_site_label_1
_geom_angle_atom_site_label_2
_geom_angle_atom_site_label_3
_geom_angle
_geom_angle_site_symmetry_1
_geom_angle_site_symmetry_3
O1 Si1 O1 107.5(2) . 9
O1 Si1 O2 109.95(15) . .
O1 Si1 O2 109.95(15) 9 .
O1 Si1 O3 109.56(15) . .
O1 Si1 O3 109.56(15) 9 .
O2 Si1 O3 110.3(2) . .
O1 Si2 O1 108.4(2) . 8
O1 Si2 O6 109.90(16) . 2
O1 Si2 O6 109.90(16) 8 2
O1 Si2 O4 108.68(15) . 2
O1 Si2 O4 108.68(15) 8 2
O6 Si2 O4 111.2(3) 2 2
O3 Si3 O3 108.8(3) 16 .
O3 Si3 O5 110.04(13) 16 .
O3 Si3 O5 110.04(13) . .
O3 Si3 O5 110.04(13) 16 2
O3 Si3 O5 110.04(13) . 2
O5 Si3 O5 107.8(4) . 2
O7 Si4 O2 109.29(18) . .
O7 Si4 O2 109.29(18) . 3_655
O2 Si4 O2 109.65(18) . 3_655
O7 Si4 O2 109.29(18) . 5_665
O2 Si4 O2 109.65(18) . 5_665
O2 Si4 O2 109.65(18) 3_655 5_665
Si1 O1 Si2 167.7(2) . .
Si4 O2 Si1 177.7(4) . .
Si1 O3 Si3 178.3(3) . .
Si2 O4 Si2 154.0(4) 15_556 6
Si3 O5 Si3 167.8(4) 15 .
Si2 O6 Si2 163.6(4) 3_655 6
Si4 O7 Si4 180.0 . 14_665
C3C C3A C3C 141(9) 6 3
C3C C3A C3C 56.2(18) 6 5
C3C C3A C3C 109(5) 3 5
C3C C3A C3C 109(5) 6 2
C3C C3A C3C 56.2(18) 3 2
C3C C3A C3C 141(9) 5 2
C3C C3A C3C 109(5) 6 4
C3C C3A C3C 56.2(18) 3 4
C3C C3A C3C 56.2(18) 5 4
C3C C3A C3C 109(5) 2 4
C3C C3A C3C 56.2(18) 6 .
C3C C3A C3C 109(5) 3 .
C3C C3A C3C 109(5) 5 .
C3C C3A C3C 56.2(18) 2 .
C3C C3A C3C 141(9) 4 .
C3B C3B C3B 120.001(16) 6 2
C3B C3B C3E 113.6(12) 6 3
C3B C3B C3E 113.6(12) 2 3
C3B C3B C3C 69.8(16) 6 16_556
C3B C3B C3C 122(3) 2 16_556
C3E C3B C3C 111(4) 3 16_556
C3B C3B C3C 122(3) 6 17_556
C3B C3B C3C 69.8(16) 2 17_556
C3E C3B C3C 111(4) 3 17_556
C3C C3B C3C 61(3) 16_556 17_556
C3B C3B C3B 89.998(17) 6 16_556
C3B C3B C3B 89.998(6) 2 16_556
C3E C3B C3B 53(4) 3 16_556
C3C C3B C3B 147(3) 16_556 16_556
C3C C3B C3B 147(3) 17_556 16_556
C3B C3C C3B 40(3) 15_556 16_556
C3B C3C C3C 95(3) 15_556 2
C3B C3C C3C 59.6(17) 16_556 2
C3B C3C C3C 59.6(17) 15_556 6
C3B C3C C3C 95(3) 16_556 6
C3C C3C C3C 119.998(10) 2 6
C3B C3C C3A 84(6) 15_556 .
C3B C3C C3A 84(6) 16_556 .
C3C C3C C3A 61.9(9) 2 .
C3C C3C C3A 61.9(9) 6 .
C3B C3E C3B 74(7) 14_556 5

loop_
_geom_bond_atom_site_label_1
_geom_bond_atom_site_label_2
_geom_bond_distance
_geom_bond_site_symmetry_2
Si1 O1 1.573(2) .
Si1 O1 1.573(2) 9
Si1 O2 1.575(4) .
Si1 O3 1.575(3) .
Si2 O1 1.574(2) .
Si2 O1 1.574(2) 8
Si2 O6 1.5821(13) 2
Si2 O4 1.5914(15) 2
Si3 O3 1.584(3) 16
Si3 O3 1.584(3) .
Si3 O5 1.5909(10) .
Si3 O5 1.5909(10) 2
Si4 O7 1.5623(17) .
Si4 O2 1.568(4) .
Si4 O2 1.568(4) 3_655
Si4 O2 1.568(4) 5_665
C3A C3C 1.65(7) 6
C3A C3C 1.65(7) 3
C3A C3C 1.65(7) 5
C3A C3C 1.65(7) 2
C3A C3C 1.65(7) 4
C3A C3C 1.65(7) .
C3B C3B 1.06(8) 6
C3B C3B 1.06(8) 2
C3B C3E 1.33(6) 3
C3B C3C 1.54(6) 16_556
C3B C3C 1.54(6) 17_556
C3B C3B 1.60(13) 16_556
C3C C3C 1.55(8) 2
C3C C3C 1.55(8) 6
C3D C3D 1.5(5) 13
